data_4515556
loop_
_publ_author_name
'Gusev, Dmitry G.'
'Spasyuk, Denis M.'

_publ_section_title
;
 Revised Mechanisms for Aldehyde Disproportionation and the Related
 Reactions of the Shvo Catalyst
;
_journal_issue 8
_journal_name_full 'ACS Catalysis'
_journal_page_first 6851
_journal_paper_doi 10.1021/acscatal.8b01153
_journal_volume 8
_journal_year 2018
_chemical_formula_moiety 'C62 H42 O6 Ru2 '
_chemical_formula_sum 'C62 H42 O6 Ru2'
_chemical_formula_weight 1085.09
_space_group_crystal_system triclinic
_space_group_IT_number 2
_space_group_name_Hall '-P 1'
_space_group_name_H-M_alt 'P -1'
_atom_sites_solution_hydrogens mixed
_audit_creation_method SHELXL-2018/1
_cell_angle_alpha 104.39
_cell_angle_beta 95.12
_cell_angle_gamma 100.00
_cell_formula_units_Z 4
_cell_length_a 12.7987(2)
_cell_length_b 15.0974(2)
_cell_length_c 25.8586(4)
_cell_measurement_reflns_used 9846
_cell_measurement_temperature 100
_cell_measurement_theta_max 29.48
_cell_measurement_theta_min 3.03
_cell_volume 4720.16(12)
_computing_cell_refinement 'Bruker SAINT'
_computing_data_collection 'MxDC, (Fodje, 2012)'
_computing_data_reduction 'Bruker SAINT'
_computing_molecular_graphics 'ShelXle (Hubschle, 2011)'
_computing_publication_material 'LinXTL v.  5.5.2 (Spasyuk, 2009)'
_computing_structure_refinement 'SHELXL2013 (Sheldrick, 2013)'
_computing_structure_solution 'SHELXL2013 (Sheldrick, 2013)'
_diffrn_ambient_temperature 100
_diffrn_measured_fraction_theta_full 0.978
_diffrn_measured_fraction_theta_max 0.978
_diffrn_measurement_device_type 'MAR300 CCD'
_diffrn_measurement_method '\k and \w scans'
_diffrn_radiation_type synchrotron
_diffrn_radiation_wavelength 0.6888
_diffrn_reflns_av_R_equivalents 0.0447
_diffrn_reflns_av_unetI/netI 0.0251
_diffrn_reflns_Laue_measured_fraction_full 0.978
_diffrn_reflns_Laue_measured_fraction_max 0.978
_diffrn_reflns_limit_h_max 15
_diffrn_reflns_limit_h_min -15
_diffrn_reflns_limit_k_max 18
_diffrn_reflns_limit_k_min -18
_diffrn_reflns_limit_l_max 31
_diffrn_reflns_limit_l_min -31
_diffrn_reflns_number 127998
_diffrn_reflns_point_group_measured_fraction_full 0.978
_diffrn_reflns_point_group_measured_fraction_max 0.978
_diffrn_reflns_theta_full 25.000
_diffrn_reflns_theta_max 25.000
_diffrn_reflns_theta_min 0.796
_diffrn_source synchrotron
_exptl_absorpt_coefficient_mu 0.632
_exptl_absorpt_correction_T_max 0.7459
_exptl_absorpt_correction_T_min 0.6740
_exptl_absorpt_correction_type multi-scan
_exptl_absorpt_process_details 'Sadabs (Sheldrick, 1996)'
_exptl_crystal_colour Orange
_exptl_crystal_density_diffrn 1.527
_exptl_crystal_density_method 'not measured'
_exptl_crystal_description block
_exptl_crystal_F_000 2200
_exptl_crystal_size_max 0.05
_exptl_crystal_size_mid 0.05
_exptl_crystal_size_min 0.05
_refine_diff_density_max 0.433
_refine_diff_density_min -0.876
_refine_diff_density_rms 0.066
_refine_ls_extinction_method none
_refine_ls_goodness_of_fit_ref 1.040
_refine_ls_hydrogen_treatment mixed
_refine_ls_matrix_type full
_refine_ls_number_parameters 1277
_refine_ls_number_reflns 17877
_refine_ls_number_restraints 1242
_refine_ls_restrained_S_all 1.006
_refine_ls_R_factor_all 0.0265
_refine_ls_R_factor_gt 0.0240
_refine_ls_shift/su_max 0.003
_refine_ls_shift/su_mean 0.000
_refine_ls_structure_factor_coef Fsqd
_refine_ls_weighting_details 'w=1/[\s^2^(Fo^2^)+(0.0546P)^2^+1.8395P] where P=(Fo^2^+2Fc^2^)/3'
_refine_ls_weighting_scheme calc
_refine_ls_wR_factor_gt 0.0777
_refine_ls_wR_factor_ref 0.0794
_reflns_Friedel_coverage 0.000
_reflns_number_gt 16334
_reflns_number_total 17877
_reflns_threshold_expression 'I > 2\s(I)'
_cod_data_source_file cs8b01153_si_002.cif
_cod_data_source_block 1
_cod_database_code 4515556
_shelx_shelxl_version_number 2018/1
_shelx_space_group_comment
;
The symmetry employed for this shelxl refinement is uniquely defined
by the following loop, which should always be used as a source of
symmetry information in preference to the above space-group names.
They are only intended as comments.
;

loop_
_space_group_symop_operation_xyz
'x, y, z'
'-x, -y, -z'

loop_
_atom_site_label
_atom_site_type_symbol
_atom_site_fract_x
_atom_site_fract_y
_atom_site_fract_z
_atom_site_U_iso_or_equiv
_atom_site_adp_type
_atom_site_occupancy
_atom_site_site_symmetry_order
_atom_site_calc_flag
_atom_site_refinement_flags_posn
_atom_site_refinement_flags_adp
C1 C 0.40122(14) 0.19778(12) 0.34323(7) 0.0132(3) Uani 1 1 d . .
C2 C 0.51225(14) 0.20370(12) 0.36053(7) 0.0138(3) Uani 1 1 d . .
C3 C 0.53647(14) 0.11196(12) 0.33987(7) 0.0130(3) Uani 1 1 d . .
C4 C 0.43939(14) 0.04983(13) 0.31071(7) 0.0132(3) Uani 1 1 d . .
C5 C 0.35447(14) 0.10149(13) 0.31457(7) 0.0132(3) Uani 1 1 d . .
C6 C 0.24285(14) 0.06680(13) 0.28577(7) 0.0139(3) Uani 1 1 d . .
C7 C 0.17612(15) -0.01044(13) 0.29349(8) 0.0178(4) Uani 1 1 d . .
H7 H 0.198987 -0.038710 0.320296 0.021 Uiso 1 1 calc R U
C8 C 0.07626(15) -0.04686(14) 0.26247(8) 0.0210(4) Uani 1 1 d . .
H8 H 0.031345 -0.100016 0.267802 0.025 Uiso 1 1 calc R U
C9 C 0.04270(15) -0.00492(14) 0.22360(8) 0.0202(4) Uani 1 1 d . .
H9 H -0.025157 -0.029846 0.202038 0.024 Uiso 1 1 calc R U
C10 C 0.10752(15) 0.07282(14) 0.21618(8) 0.0200(4) Uani 1 1 d . .
H10 H 0.083726 0.101706 0.189863 0.024 Uiso 1 1 calc R U
C11 C 0.20800(14) 0.10917(13) 0.24724(7) 0.0166(4) Uani 1 1 d . .
H11 H 0.252466 0.162704 0.242071 0.020 Uiso 1 1 calc R U
C12 C 0.59516(14) 0.29060(12) 0.38270(7) 0.0147(3) Uani 1 1 d . .
C13 C 0.66495(16) 0.31692(14) 0.34813(8) 0.0231(4) Uani 1 1 d . .
H13 H 0.657981 0.279677 0.312025 0.028 Uiso 1 1 calc R U
C14 C 0.74403(18) 0.39678(15) 0.36612(9) 0.0302(5) Uani 1 1 d . .
H14 H 0.791729 0.413725 0.342471 0.036 Uiso 1 1 calc R U
C15 C 0.75418(16) 0.45244(14) 0.41862(9) 0.0259(4) Uani 1 1 d . .
H15 H 0.808367 0.507527 0.430917 0.031 Uiso 1 1 calc R U
C16 C 0.68471(15) 0.42695(14) 0.45282(8) 0.0219(4) Uani 1 1 d . .
H16 H 0.690835 0.465103 0.488655 0.026 Uiso 1 1 calc R U
C17 C 0.60594(14) 0.34589(13) 0.43516(8) 0.0177(4) Uani 1 1 d . .
H17 H 0.559379 0.328369 0.459140 0.021 Uiso 1 1 calc R U
C18 C 0.64653(14) 0.09357(12) 0.34000(7) 0.0141(3) Uani 1 1 d . .
C19 C 0.68108(15) 0.05587(13) 0.29133(8) 0.0191(4) Uani 1 1 d . .
H19 H 0.632325 0.037546 0.258837 0.023 Uiso 1 1 calc R U
C20 C 0.78615(16) 0.04487(14) 0.28990(8) 0.0225(4) Uani 1 1 d . .
H20 H 0.809408 0.020254 0.256376 0.027 Uiso 1 1 calc R U
C21 C 0.85715(15) 0.06949(14) 0.33694(8) 0.0232(4) Uani 1 1 d . .
H21 H 0.928678 0.060558 0.335919 0.028 Uiso 1 1 calc R U
C22 C 0.82394(16) 0.10709(15) 0.38541(8) 0.0257(4) Uani 1 1 d . .
H22 H 0.872866 0.124708 0.417811 0.031 Uiso 1 1 calc R U
C23 C 0.71894(15) 0.11927(14) 0.38696(8) 0.0206(4) Uani 1 1 d . .
H23 H 0.696600 0.145434 0.420480 0.025 Uiso 1 1 calc R U
C24 C 0.43043(14) -0.04870(13) 0.27965(7) 0.0148(4) Uani 1 1 d . .
C25 C 0.47838(14) -0.11009(13) 0.30119(7) 0.0171(4) Uani 1 1 d . .
H25 H 0.516158 -0.089362 0.336760 0.021 Uiso 1 1 calc R U
C26 C 0.47130(16) -0.20127(13) 0.27104(8) 0.0212(4) Uani 1 1 d . .
H26 H 0.504101 -0.242899 0.285928 0.025 Uiso 1 1 calc R U
C27 C 0.41627(16) -0.23160(14) 0.21914(8) 0.0223(4) Uani 1 1 d . .
H27 H 0.410900 -0.294251 0.198604 0.027 Uiso 1 1 calc R U
C28 C 0.36911(15) -0.17101(14) 0.19708(8) 0.0214(4) Uani 1 1 d . .
H28 H 0.332227 -0.191903 0.161320 0.026 Uiso 1 1 calc R U
C29 C 0.37569(15) -0.07973(13) 0.22719(8) 0.0176(4) Uani 1 1 d . .
H29 H 0.342921 -0.038314 0.212099 0.021 Uiso 1 1 calc R U
C30 C 0.35717(14) -0.02241(13) 0.40127(7) 0.0155(4) Uani 1 1 d . .
C31 C 0.50876(14) 0.11989(13) 0.46340(7) 0.0165(4) Uani 1 1 d . .
C32 C 0.31226(14) 0.32515(12) 0.47659(7) 0.0123(3) Uani 1 1 d . .
C33 C 0.19711(14) 0.28976(12) 0.46079(7) 0.0124(3) Uani 1 1 d . .
C34 C 0.15257(14) 0.26527(12) 0.50590(7) 0.0121(3) Uani 1 1 d . .
C35 C 0.24024(14) 0.27345(12) 0.54716(7) 0.0126(3) Uani 1 1 d . .
C36 C 0.33893(14) 0.30489(12) 0.52825(7) 0.0129(3) Uani 1 1 d . .
C37 C 0.13794(13) 0.30590(13) 0.41291(7) 0.0139(3) Uani 1 1 d . .
C38 C 0.12732(16) 0.39706(13) 0.41473(8) 0.0208(4) Uani 1 1 d . .
H38 H 0.155467 0.445918 0.446505 0.025 Uiso 1 1 calc R U
C39 C 0.07624(17) 0.41713(14) 0.37078(8) 0.0253(4) Uani 1 1 d . .
H39 H 0.069717 0.479525 0.372597 0.030 Uiso 1 1 calc R U
C40 C 0.03463(16) 0.34666(15) 0.32419(8) 0.0235(4) Uani 1 1 d . .
H40 H -0.000859 0.360278 0.294112 0.028 Uiso 1 1 calc R U
C41 C 0.04534(16) 0.25621(15) 0.32195(8) 0.0235(4) Uani 1 1 d . .
H41 H 0.016833 0.207437 0.290186 0.028 Uiso 1 1 calc R U
C42 C 0.09744(15) 0.23626(13) 0.36580(8) 0.0188(4) Uani 1 1 d . .
H42 H 0.105433 0.174059 0.363486 0.023 Uiso 1 1 calc R U
C43 C 0.44763(14) 0.33231(12) 0.56004(7) 0.0133(3) Uani 1 1 d . .
C44 C 0.51475(15) 0.41589(13) 0.55981(7) 0.0158(4) Uani 1 1 d . .
H44 H 0.490641 0.454355 0.539218 0.019 Uiso 1 1 calc R U
C45 C 0.61623(15) 0.44293(13) 0.58943(8) 0.0188(4) Uani 1 1 d . .
H45 H 0.660757 0.500188 0.589322 0.023 Uiso 1 1 calc R U
C46 C 0.65335(15) 0.38712(14) 0.61925(7) 0.0183(4) Uani 1 1 d . .
H46 H 0.723605 0.405245 0.638749 0.022 Uiso 1 1 calc R U
C47 C 0.58725(15) 0.30488(13) 0.62038(7) 0.0182(4) Uani 1 1 d . .
H47 H 0.612017 0.266732 0.641002 0.022 Uiso 1 1 calc R U
C48 C 0.48474(14) 0.27781(13) 0.59144(7) 0.0156(4) Uani 1 1 d . .
H48 H 0.439480 0.221830 0.593001 0.019 Uiso 1 1 calc R U
C49 C 0.03801(14) 0.25295(13) 0.51352(7) 0.0135(3) Uani 1 1 d . .
C50 C -0.01862(15) 0.17391(13) 0.52487(7) 0.0176(4) Uani 1 1 d . .
H50 H 0.015244 0.123019 0.525892 0.021 Uiso 1 1 calc R U
C51 C -0.12353(15) 0.16909(14) 0.53464(8) 0.0205(4) Uani 1 1 d . .
H51 H -0.161143 0.114579 0.542024 0.025 Uiso 1 1 calc R U
C52 C -0.17475(15) 0.24235(15) 0.53384(8) 0.0216(4) Uani 1 1 d . .
H52 H -0.246539 0.238787 0.541201 0.026 Uiso 1 1 calc R U
C53 C -0.11999(16) 0.32083(15) 0.52219(8) 0.0227(4) Uani 1 1 d . .
H53 H -0.154560 0.371320 0.521169 0.027 Uiso 1 1 calc R U
C54 C -0.01424(15) 0.32620(13) 0.51194(8) 0.0187(4) Uani 1 1 d . .
H54 H 0.022572 0.380272 0.503796 0.022 Uiso 1 1 calc R U
C55 C 0.22593(14) 0.26967(13) 0.60308(7) 0.0139(3) Uani 1 1 d . .
C56 C 0.24942(15) 0.35514(14) 0.64285(7) 0.0189(4) Uani 1 1 d . .
H56 H 0.279344 0.410660 0.633943 0.023 Uiso 1 1 calc R U
C57 C 0.22934(16) 0.35923(15) 0.69496(8) 0.0243(4) Uani 1 1 d . .
H57 H 0.245447 0.417461 0.721681 0.029 Uiso 1 1 calc R U
C58 C 0.18571(17) 0.27845(16) 0.70831(8) 0.0248(4) Uani 1 1 d . .
H58 H 0.169914 0.281499 0.743843 0.030 Uiso 1 1 calc R U
C59 C 0.16532(17) 0.19347(15) 0.66964(8) 0.0255(4) Uani 1 1 d . .
H59 H 0.137340 0.137831 0.678919 0.031 Uiso 1 1 calc R U
C60 C 0.18565(16) 0.18920(14) 0.61719(8) 0.0201(4) Uani 1 1 d . .
H60 H 0.171754 0.130555 0.590885 0.024 Uiso 1 1 calc R U
C61 C 0.30071(14) 0.08211(13) 0.51342(7) 0.0159(4) Uani 1 1 d . .
C62 C 0.13344(15) 0.06703(13) 0.43639(8) 0.0172(4) Uani 1 1 d . .
C63 C 0.87704(14) 0.68014(13) 0.82536(7) 0.0150(4) Uani 1 1 d . .
C64 C 0.82625(14) 0.58410(13) 0.79801(7) 0.0144(3) Uani 1 1 d . .
C65 C 0.90850(14) 0.52907(13) 0.79392(7) 0.0149(4) Uani 1 1 d . .
C66 C 1.00680(14) 0.58852(13) 0.82379(7) 0.0159(4) Uani 1 1 d . .
C67 C 0.98647(14) 0.68120(13) 0.84530(7) 0.0158(4) Uani 1 1 d . .
C68 C 0.71502(14) 0.55521(13) 0.76963(7) 0.0148(4) Uani 1 1 d . .
C69 C 0.68344(15) 0.59993(13) 0.73120(8) 0.0177(4) Uani 1 1 d . .
H69 H 0.733542 0.647313 0.723246 0.021 Uiso 1 1 calc R U
C70 C 0.57940(15) 0.57524(14) 0.70479(8) 0.0198(4) Uani 1 1 d . .
H70 H 0.558708 0.605711 0.678672 0.024 Uiso 1 1 calc R U
C71 C 0.50516(15) 0.50660(13) 0.71603(8) 0.0195(4) Uani 1 1 d . .
H71 H 0.433841 0.490342 0.697857 0.023 Uiso 1 1 calc R U
C72 C 0.53535(15) 0.46180(13) 0.75387(8) 0.0195(4) Uani 1 1 d . .
H72 H 0.484913 0.414441 0.761642 0.023 Uiso 1 1 calc R U
C73 C 0.63963(15) 0.48634(13) 0.78042(8) 0.0172(4) Uani 1 1 d . .
H73 H 0.659841 0.455512 0.806442 0.021 Uiso 1 1 calc R U
C74 C 1.06709(14) 0.76903(13) 0.87010(8) 0.0163(4) Uani 1 1 d . .
C75 C 1.10767(17) 0.82109(14) 0.83592(8) 0.0250(4) Uani 1 1 d . .
H75 H 1.083064 0.799812 0.798319 0.030 Uiso 1 1 calc R U
C76 C 1.18326(18) 0.90325(15) 0.85610(9) 0.0305(5) Uani 1 1 d . .
H76 H 1.210933 0.937296 0.832274 0.037 Uiso 1 1 calc R U
C77 C 1.21855(17) 0.93587(15) 0.91082(9) 0.0282(5) Uani 1 1 d . .
H77 H 1.270419 0.992214 0.924695 0.034 Uiso 1 1 calc R U
C78 C 1.17786(17) 0.88595(15) 0.94515(8) 0.0266(4) Uani 1 1 d . .
H78 H 1.201502 0.908385 0.982807 0.032 Uiso 1 1 calc R U
C79 C 1.10263(16) 0.80323(14) 0.92504(8) 0.0221(4) Uani 1 1 d . .
H79 H 1.075165 0.769630 0.949110 0.027 Uiso 1 1 calc R U
C80 C 0.90042(15) 0.43492(13) 0.75652(7) 0.0161(4) Uani 1 1 d . .
C81 C 0.96342(15) 0.42747(13) 0.71459(7) 0.0178(4) Uani 1 1 d . .
H81 H 1.012590 0.480977 0.712525 0.021 Uiso 1 1 calc R U
C82 C 0.95521(15) 0.34371(14) 0.67628(8) 0.0205(4) Uani 1 1 d . .
H82 H 0.997763 0.340121 0.647836 0.025 Uiso 1 1 calc R U
C83 C 0.88468(16) 0.26459(14) 0.67929(8) 0.0232(4) Uani 1 1 d . .
H83 H 0.878868 0.206758 0.653030 0.028 Uiso 1 1 calc R U
C84 C 0.82330(16) 0.27076(14) 0.72067(9) 0.0250(4) Uani 1 1 d . .
H84 H 0.775517 0.216701 0.723064 0.030 Uiso 1 1 calc R U
C85 C 0.83054(15) 0.35523(14) 0.75894(8) 0.0218(4) Uani 1 1 d . .
H85 H 0.787195 0.358475 0.787055 0.026 Uiso 1 1 calc R U
C86 C 1.11200(15) 0.56053(14) 0.82741(7) 0.0185(4) Uani 1 1 d . .
C87 C 1.12329(17) 0.48037(16) 0.84310(8) 0.0253(4) Uani 1 1 d . .
H87 H 1.063174 0.444012 0.852366 0.030 Uiso 1 1 calc R U
C88 C 1.22112(18) 0.45316(18) 0.84532(8) 0.0316(5) Uani 1 1 d . .
H88 H 1.227713 0.398250 0.855915 0.038 Uiso 1 1 calc R U
C89 C 1.30902(18) 0.50571(18) 0.83216(9) 0.0364(6) Uani 1 1 d . .
H89 H 1.376373 0.487518 0.834148 0.044 Uiso 1 1 calc R U
C90 C 1.29889(17) 0.58458(18) 0.81614(10) 0.0359(6) Uani 1 1 d . .
H90 H 1.359425 0.620476 0.806909 0.043 Uiso 1 1 calc R U
C91 C 1.20056(16) 0.61225(15) 0.81334(9) 0.0275(5) Uani 1 1 d . .
H91 H 1.194082 0.666357 0.801845 0.033 Uiso 1 1 calc R U
C92 C 0.98930(16) 0.58481(14) 0.94161(8) 0.0211(4) Uani 1 1 d . .
C93 C 0.81323(16) 0.46304(14) 0.88891(8) 0.0202(4) Uani 1 1 d . .
C94 C 0.79875(15) 0.81880(13) 0.95575(7) 0.0164(4) Uani 1 1 d . .
C95 C 0.68325(15) 0.79148(13) 0.94079(7) 0.0167(4) Uani 1 1 d . .
C96 C 0.63734(15) 0.77281(13) 0.98706(7) 0.0167(4) Uani 1 1 d . .
C97 C 0.72361(15) 0.77918(13) 1.02837(8) 0.0172(4) Uani 1 1 d . .
C98 C 0.82350(15) 0.80202(13) 1.00812(8) 0.0169(4) Uani 1 1 d . .
C99 C 0.62249(15) 0.81089(13) 0.89460(8) 0.0179(4) Uani 1 1 d . .
C100 C 0.5934(2) 0.89782(15) 0.90310(9) 0.0311(5) Uani 1 1 d . .
H100 H 0.613295 0.942093 0.937360 0.037 Uiso 1 1 calc R U
C101 C 0.5355(2) 0.91974(17) 0.86179(10) 0.0397(6) Uani 1 1 d . .
H101 H 0.515344 0.978767 0.868006 0.048 Uiso 1 1 calc R U
C102 C 0.50706(19) 0.85676(16) 0.81191(9) 0.0308(5) Uani 1 1 d . .
H102 H 0.467600 0.872313 0.783711 0.037 Uiso 1 1 calc R U
C103 C 0.53591(17) 0.77088(15) 0.80283(8) 0.0251(4) Uani 1 1 d . .
H103 H 0.517013 0.727550 0.768229 0.030 Uiso 1 1 calc R U
C104 C 0.59258(15) 0.74764(14) 0.84424(8) 0.0211(4) Uani 1 1 d . .
H104 H 0.610955 0.687913 0.837968 0.025 Uiso 1 1 calc R U
C105 C 0.93292(15) 0.82476(13) 1.03934(7) 0.0171(4) Uani 1 1 d . .
C106 C 0.99495(16) 0.91351(14) 1.04788(8) 0.0218(4) Uani 1 1 d . .
H106 H 0.969474 0.957014 1.031591 0.026 Uiso 1 1 calc R U
C107 C 1.09416(16) 0.93925(15) 1.08011(8) 0.0250(4) Uani 1 1 d . .
H107 H 1.136199 1.000080 1.085659 0.030 Uiso 1 1 calc R U
C108 C 1.13150(16) 0.87657(15) 1.10398(8) 0.0247(4) Uani 1 1 d . .
H108 H 1.198879 0.894464 1.126305 0.030 Uiso 1 1 calc R U
C109 C 1.07125(17) 0.78808(16) 1.09550(9) 0.0280(5) Uani 1 1 d . .
H109 H 1.097660 0.744774 1.111613 0.034 Uiso 1 1 calc R U
C110 C 0.97199(16) 0.76175(14) 1.06348(9) 0.0234(4) Uani 1 1 d . .
H110 H 0.930580 0.700699 1.058004 0.028 Uiso 1 1 calc R U
C111 C 0.70932(15) 0.77090(13) 1.08335(7) 0.0171(4) Uani 1 1 d . .
C112 C 0.77479(16) 0.83398(14) 1.12801(8) 0.0207(4) Uani 1 1 d . .
H112 H 0.831768 0.879312 1.123105 0.025 Uiso 1 1 calc R U
C113 C 0.75652(16) 0.83040(15) 1.17960(8) 0.0248(4) Uani 1 1 d . .
H113 H 0.802484 0.872381 1.209890 0.030 Uiso 1 1 calc R U
C114 C 0.67269(16) 0.76680(15) 1.18745(8) 0.0238(4) Uani 1 1 d . .
H114 H 0.659176 0.766375 1.222929 0.029 Uiso 1 1 calc R U
C115 C 0.60791(16) 0.70316(14) 1.14309(8) 0.0212(4) Uani 1 1 d . .
H115 H 0.550342 0.658650 1.148250 0.025 Uiso 1 1 calc R U
C116 C 0.62698(15) 0.70447(13) 1.09164(8) 0.0187(4) Uani 1 1 d . .
H116 H 0.583582 0.659668 1.061534 0.022 Uiso 1 1 calc R U
C117 C 0.52230(15) 0.76540(13) 0.99388(8) 0.0178(4) Uani 1 1 d . .
C118 C 0.49435(16) 0.82687(14) 1.03777(8) 0.0221(4) Uani 1 1 d . .
H118 H 0.548545 0.872934 1.062349 0.027 Uiso 1 1 calc R U
C119 C 0.38803(16) 0.82129(15) 1.04584(8) 0.0251(4) Uani 1 1 d . .
H119 H 0.369662 0.863981 1.075640 0.030 Uiso 1 1 calc R U
C120 C 0.30853(16) 0.75376(16) 1.01065(9) 0.0272(5) Uani 1 1 d . .
H120 H 0.236090 0.748322 1.017113 0.033 Uiso 1 1 calc R U
C121 C 0.33497(16) 0.69416(15) 0.96599(9) 0.0278(5) Uani 1 1 d . .
H121 H 0.280362 0.648992 0.941146 0.033 Uiso 1 1 calc R U
C122 C 0.44133(16) 0.70040(15) 0.95750(8) 0.0242(4) Uani 1 1 d . .
H122 H 0.458962 0.659887 0.926548 0.029 Uiso 1 1 calc R U
C123 C 0.76314(16) 0.58094(14) 0.99909(8) 0.0214(4) Uani 1 1 d . .
C124 C 0.61717(16) 0.56501(14) 0.91777(8) 0.0234(4) Uani 1 1 d . .
O1 O 0.34718(10) 0.26523(9) 0.35116(5) 0.0139(3) Uani 1 1 d D .
O2 O 0.56468(11) 0.13145(11) 0.50210(5) 0.0242(3) Uani 1 1 d . .
O3 O 0.32036(11) -0.09669(9) 0.40120(6) 0.0214(3) Uani 1 1 d . .
O4 O 0.37566(10) 0.35993(8) 0.44880(5) 0.0135(2) Uani 1 1 d . .
O5 O 0.33155(12) 0.03657(10) 0.53808(6) 0.0244(3) Uani 1 1 d . .
O6 O 0.06064(11) 0.01147(10) 0.41396(6) 0.0260(3) Uani 1 1 d . .
O7 O 0.83023(10) 0.75027(9) 0.83259(5) 0.0163(3) Uani 1 1 d D .
O8 O 0.76848(13) 0.39403(10) 0.89392(6) 0.0294(3) Uani 1 1 d . .
O9 O 1.05086(12) 0.58923(11) 0.97712(6) 0.0313(4) Uani 1 1 d . .
O10 O 0.86750(10) 0.84714(9) 0.92707(5) 0.0181(3) Uani 1 1 d . .
O11 O 0.78017(14) 0.53309(11) 1.02498(6) 0.0335(4) Uani 1 1 d . .
O12 O 0.54895(12) 0.50476(11) 0.89579(7) 0.0359(4) Uani 1 1 d . .
Ru1 Ru 0.41874(2) 0.09803(2) 0.39678(2) 0.01073(5) Uani 1 1 d . .
Ru2 Ru 0.24935(2) 0.16307(2) 0.47585(2) 0.01067(5) Uani 1 1 d . .
Ru3 Ru 0.89045(2) 0.57639(2) 0.88029(2) 0.01324(5) Uani 1 1 d . .
Ru4 Ru 0.72880(2) 0.66333(2) 0.95840(2) 0.01395(5) Uani 1 1 d . .
H1O H 0.358(2) 0.303(2) 0.3811(13) 0.051(9) Uiso 1 1 d D .
H4H H 0.827(3) 0.650(2) 0.9191(14) 0.074(10) Uiso 1 1 d . .
H1H H 0.317(2) 0.1448(18) 0.4218(10) 0.036(7) Uiso 1 1 d . .
H7O H 0.852(3) 0.801(3) 0.8759(15) 0.078(11) Uiso 1 1 d D .

loop_
_atom_site_aniso_label
_atom_site_aniso_U_11
_atom_site_aniso_U_22
_atom_site_aniso_U_33
_atom_site_aniso_U_23
_atom_site_aniso_U_13
_atom_site_aniso_U_12
C1 0.0155(9) 0.0147(9) 0.0106(8) 0.0060(7) 0.0028(7) 0.0021(7)
C2 0.0148(8) 0.0151(9) 0.0119(8) 0.0047(7) 0.0021(6) 0.0019(7)
C3 0.0151(8) 0.0129(9) 0.0110(8) 0.0032(7) 0.0032(6) 0.0021(7)
C4 0.0146(8) 0.0155(9) 0.0095(8) 0.0043(7) 0.0021(6) 0.0010(7)
C5 0.0134(8) 0.0163(9) 0.0103(8) 0.0057(7) 0.0013(6) 0.0013(7)
C6 0.0110(8) 0.0157(9) 0.0132(8) 0.0004(7) 0.0008(6) 0.0035(7)
C7 0.0176(9) 0.0195(10) 0.0175(9) 0.0079(8) 0.0025(7) 0.0025(7)
C8 0.0154(9) 0.0226(10) 0.0220(10) 0.0053(8) 0.0025(7) -0.0029(7)
C9 0.0124(9) 0.0247(10) 0.0184(9) 0.0005(8) -0.0022(7) 0.0004(7)
C10 0.0187(9) 0.0240(10) 0.0165(9) 0.0052(8) -0.0032(7) 0.0058(8)
C11 0.0149(9) 0.0148(9) 0.0190(9) 0.0043(7) 0.0009(7) 0.0010(7)
C12 0.0111(8) 0.0135(9) 0.0191(9) 0.0048(7) -0.0006(7) 0.0027(7)
C13 0.0252(10) 0.0190(10) 0.0216(10) 0.0032(8) 0.0051(8) -0.0026(8)
C14 0.0273(11) 0.0268(12) 0.0340(12) 0.0096(9) 0.0087(9) -0.0056(9)
C15 0.0210(10) 0.0164(10) 0.0349(11) 0.0059(9) -0.0049(8) -0.0049(8)
C16 0.0187(9) 0.0175(10) 0.0243(10) 0.0003(8) -0.0048(8) 0.0016(7)
C17 0.0132(8) 0.0186(10) 0.0193(9) 0.0026(7) 0.0005(7) 0.0020(7)
C18 0.0124(8) 0.0121(9) 0.0182(9) 0.0051(7) 0.0020(7) 0.0019(6)
C19 0.0182(9) 0.0218(10) 0.0168(9) 0.0041(8) 0.0019(7) 0.0041(7)
C20 0.0227(10) 0.0227(10) 0.0219(10) 0.0025(8) 0.0072(8) 0.0070(8)
C21 0.0141(9) 0.0273(11) 0.0300(11) 0.0081(9) 0.0055(8) 0.0071(8)
C22 0.0146(9) 0.0380(12) 0.0218(10) 0.0052(9) -0.0026(7) 0.0047(8)
C23 0.0167(9) 0.0269(11) 0.0159(9) 0.0016(8) 0.0031(7) 0.0041(8)
C24 0.0132(8) 0.0138(9) 0.0154(9) 0.0020(7) 0.0036(7) -0.0007(7)
C25 0.0167(9) 0.0177(9) 0.0168(9) 0.0047(7) 0.0035(7) 0.0026(7)
C26 0.0220(10) 0.0175(10) 0.0273(10) 0.0081(8) 0.0108(8) 0.0061(7)
C27 0.0228(10) 0.0140(9) 0.0265(10) -0.0006(8) 0.0109(8) -0.0009(7)
C28 0.0199(9) 0.0226(10) 0.0161(9) -0.0016(8) 0.0030(7) -0.0007(8)
C29 0.0174(9) 0.0179(10) 0.0157(9) 0.0031(7) 0.0025(7) 0.0008(7)
C30 0.0153(9) 0.0198(10) 0.0115(8) 0.0036(7) 0.0016(7) 0.0051(7)
C31 0.0141(9) 0.0183(10) 0.0177(9) 0.0056(7) 0.0048(7) 0.0027(7)
C32 0.0137(8) 0.0093(8) 0.0132(8) 0.0018(7) -0.0001(6) 0.0035(6)
C33 0.0126(8) 0.0105(8) 0.0143(8) 0.0033(7) 0.0024(6) 0.0023(6)
C34 0.0146(8) 0.0094(8) 0.0125(8) 0.0028(6) 0.0011(6) 0.0033(6)
C35 0.0127(8) 0.0094(8) 0.0144(8) 0.0017(7) 0.0008(6) 0.0015(6)
C36 0.0138(8) 0.0104(8) 0.0140(8) 0.0031(7) 0.0010(7) 0.0018(6)
C37 0.0096(8) 0.0174(9) 0.0161(9) 0.0077(7) 0.0019(6) 0.0014(7)
C38 0.0236(10) 0.0154(10) 0.0206(9) 0.0047(8) -0.0036(8) 0.0002(7)
C39 0.0317(11) 0.0181(10) 0.0254(10) 0.0092(8) -0.0066(8) 0.0039(8)
C40 0.0234(10) 0.0272(11) 0.0208(10) 0.0110(8) -0.0056(8) 0.0049(8)
C41 0.0249(10) 0.0253(11) 0.0166(9) 0.0007(8) -0.0052(8) 0.0063(8)
C42 0.0189(9) 0.0177(10) 0.0192(9) 0.0042(7) -0.0006(7) 0.0051(7)
C43 0.0127(8) 0.0143(9) 0.0117(8) 0.0014(7) 0.0022(6) 0.0028(7)
C44 0.0172(9) 0.0153(9) 0.0140(8) 0.0040(7) 0.0003(7) 0.0017(7)
C45 0.0161(9) 0.0187(10) 0.0179(9) 0.0027(7) 0.0011(7) -0.0023(7)
C46 0.0126(8) 0.0235(10) 0.0151(9) 0.0006(7) -0.0022(7) 0.0025(7)
C47 0.0186(9) 0.0206(10) 0.0163(9) 0.0046(7) -0.0006(7) 0.0080(7)
C48 0.0157(9) 0.0135(9) 0.0166(9) 0.0038(7) 0.0013(7) 0.0014(7)
C49 0.0117(8) 0.0165(9) 0.0103(8) 0.0014(7) 0.0005(6) 0.0014(7)
C50 0.0186(9) 0.0171(9) 0.0177(9) 0.0047(7) 0.0037(7) 0.0043(7)
C51 0.0175(9) 0.0214(10) 0.0202(9) 0.0037(8) 0.0056(7) -0.0016(7)
C52 0.0118(9) 0.0303(11) 0.0193(9) 0.0017(8) 0.0032(7) 0.0020(8)
C53 0.0181(9) 0.0253(11) 0.0269(10) 0.0075(8) 0.0028(8) 0.0099(8)
C54 0.0148(9) 0.0188(10) 0.0236(10) 0.0076(8) 0.0026(7) 0.0036(7)
C55 0.0108(8) 0.0186(9) 0.0125(8) 0.0041(7) 0.0006(6) 0.0042(7)
C56 0.0171(9) 0.0206(10) 0.0154(9) 0.0023(7) -0.0009(7) -0.0009(7)
C57 0.0253(10) 0.0277(11) 0.0156(9) 0.0002(8) 0.0000(8) 0.0035(8)
C58 0.0272(11) 0.0367(12) 0.0136(9) 0.0095(8) 0.0038(8) 0.0102(9)
C59 0.0319(11) 0.0267(11) 0.0240(10) 0.0145(9) 0.0087(9) 0.0080(9)
C60 0.0245(10) 0.0187(10) 0.0173(9) 0.0047(7) 0.0035(7) 0.0047(8)
C61 0.0166(9) 0.0131(9) 0.0158(9) 0.0004(7) 0.0035(7) 0.0016(7)
C62 0.0194(9) 0.0150(9) 0.0189(9) 0.0056(7) 0.0036(7) 0.0061(7)
C63 0.0158(9) 0.0158(9) 0.0144(9) 0.0066(7) 0.0030(7) 0.0023(7)
C64 0.0146(9) 0.0157(9) 0.0133(8) 0.0045(7) 0.0020(7) 0.0028(7)
C65 0.0145(8) 0.0157(9) 0.0149(8) 0.0042(7) 0.0025(7) 0.0032(7)
C66 0.0149(9) 0.0173(9) 0.0157(9) 0.0049(7) 0.0026(7) 0.0026(7)
C67 0.0133(8) 0.0168(9) 0.0173(9) 0.0056(7) 0.0017(7) 0.0020(7)
C68 0.0140(9) 0.0139(9) 0.0153(9) 0.0007(7) 0.0024(7) 0.0039(7)
C69 0.0178(9) 0.0163(9) 0.0195(9) 0.0066(7) 0.0032(7) 0.0019(7)
C70 0.0192(9) 0.0211(10) 0.0188(9) 0.0068(8) -0.0013(7) 0.0037(7)
C71 0.0141(9) 0.0208(10) 0.0203(9) 0.0024(8) -0.0016(7) 0.0017(7)
C72 0.0154(9) 0.0192(10) 0.0232(10) 0.0063(8) 0.0040(7) 0.0001(7)
C73 0.0171(9) 0.0175(10) 0.0172(9) 0.0059(7) 0.0013(7) 0.0032(7)
C74 0.0111(8) 0.0162(9) 0.0201(9) 0.0039(7) -0.0004(7) 0.0021(7)
C75 0.0282(11) 0.0238(11) 0.0208(10) 0.0082(8) -0.0028(8) -0.0006(8)
C76 0.0324(12) 0.0253(11) 0.0323(12) 0.0147(9) -0.0010(9) -0.0052(9)
C77 0.0227(10) 0.0210(11) 0.0355(12) 0.0057(9) -0.0028(9) -0.0036(8)
C78 0.0256(11) 0.0255(11) 0.0217(10) 0.0009(8) -0.0043(8) -0.0017(8)
C79 0.0219(10) 0.0229(10) 0.0192(9) 0.0048(8) 0.0016(8) 0.0002(8)
C80 0.0148(9) 0.0176(10) 0.0151(9) 0.0029(7) -0.0011(7) 0.0048(7)
C81 0.0166(9) 0.0200(10) 0.0172(9) 0.0070(7) 0.0006(7) 0.0025(7)
C82 0.0203(9) 0.0254(10) 0.0158(9) 0.0043(8) 0.0024(7) 0.0061(8)
C83 0.0234(10) 0.0203(10) 0.0211(10) -0.0027(8) 0.0021(8) 0.0039(8)
C84 0.0231(10) 0.0183(10) 0.0290(11) 0.0005(8) 0.0066(8) -0.0008(8)
C85 0.0198(9) 0.0201(10) 0.0227(10) 0.0005(8) 0.0075(8) 0.0024(7)
C86 0.0147(9) 0.0226(10) 0.0151(9) -0.0010(7) -0.0007(7) 0.0054(7)
C87 0.0267(11) 0.0349(12) 0.0183(10) 0.0067(9) 0.0038(8) 0.0171(9)
C88 0.0347(12) 0.0462(14) 0.0169(10) 0.0030(9) 0.0005(9) 0.0259(10)
C89 0.0250(11) 0.0514(15) 0.0244(11) -0.0115(10) -0.0060(9) 0.0219(10)
C90 0.0139(10) 0.0418(14) 0.0372(13) -0.0119(10) 0.0039(9) -0.0013(9)
C91 0.0186(10) 0.0242(11) 0.0332(12) -0.0021(9) 0.0037(8) 0.0011(8)
C92 0.0216(10) 0.0207(10) 0.0215(10) 0.0055(8) 0.0043(8) 0.0050(8)
C93 0.0223(10) 0.0218(10) 0.0173(9) 0.0057(8) 0.0009(7) 0.0066(8)
C94 0.0176(9) 0.0124(9) 0.0179(9) 0.0021(7) 0.0011(7) 0.0031(7)
C95 0.0168(9) 0.0163(9) 0.0162(9) 0.0031(7) 0.0015(7) 0.0039(7)
C96 0.0191(9) 0.0147(9) 0.0149(9) 0.0014(7) 0.0014(7) 0.0038(7)
C97 0.0169(9) 0.0149(9) 0.0183(9) 0.0016(7) 0.0009(7) 0.0037(7)
C98 0.0176(9) 0.0152(9) 0.0171(9) 0.0028(7) 0.0012(7) 0.0036(7)
C99 0.0154(9) 0.0208(10) 0.0196(9) 0.0088(8) 0.0023(7) 0.0045(7)
C100 0.0472(14) 0.0214(11) 0.0231(11) 0.0024(9) -0.0041(9) 0.0121(10)
C101 0.0599(17) 0.0259(12) 0.0366(13) 0.0091(10) -0.0043(11) 0.0223(11)
C102 0.0353(12) 0.0340(12) 0.0281(11) 0.0157(10) -0.0019(9) 0.0124(10)
C103 0.0257(10) 0.0300(11) 0.0191(10) 0.0050(8) -0.0004(8) 0.0082(8)
C104 0.0198(9) 0.0227(10) 0.0219(10) 0.0060(8) 0.0022(7) 0.0075(8)
C105 0.0146(9) 0.0210(10) 0.0141(9) 0.0019(7) 0.0021(7) 0.0034(7)
C106 0.0205(10) 0.0231(10) 0.0213(10) 0.0063(8) 0.0028(8) 0.0029(8)
C107 0.0212(10) 0.0240(11) 0.0247(10) 0.0024(8) 0.0017(8) -0.0020(8)
C108 0.0167(9) 0.0293(11) 0.0230(10) 0.0002(8) -0.0030(8) 0.0037(8)
C109 0.0246(11) 0.0280(12) 0.0302(11) 0.0054(9) -0.0047(9) 0.0099(9)
C110 0.0193(10) 0.0191(10) 0.0298(11) 0.0045(8) -0.0009(8) 0.0038(8)
C111 0.0169(9) 0.0186(10) 0.0160(9) 0.0030(7) 0.0018(7) 0.0069(7)
C112 0.0204(10) 0.0197(10) 0.0192(9) 0.0028(8) 0.0009(7) 0.0011(8)
C113 0.0242(10) 0.0286(11) 0.0166(9) -0.0007(8) -0.0002(8) 0.0032(8)
C114 0.0251(10) 0.0323(12) 0.0165(9) 0.0073(8) 0.0048(8) 0.0101(8)
C115 0.0193(9) 0.0226(10) 0.0245(10) 0.0086(8) 0.0057(8) 0.0071(8)
C116 0.0170(9) 0.0178(10) 0.0198(9) 0.0030(7) 0.0002(7) 0.0038(7)
C117 0.0171(9) 0.0199(10) 0.0181(9) 0.0066(7) 0.0024(7) 0.0059(7)
C118 0.0191(10) 0.0238(11) 0.0213(10) 0.0023(8) 0.0019(8) 0.0048(8)
C119 0.0233(10) 0.0328(12) 0.0208(10) 0.0049(9) 0.0070(8) 0.0116(9)
C120 0.0156(9) 0.0383(13) 0.0296(11) 0.0101(9) 0.0056(8) 0.0083(8)
C121 0.0167(10) 0.0311(12) 0.0296(11) 0.0001(9) -0.0024(8) 0.0032(8)
C122 0.0211(10) 0.0278(11) 0.0208(10) 0.0001(8) 0.0014(8) 0.0070(8)
C123 0.0239(10) 0.0189(10) 0.0190(9) 0.0024(8) 0.0016(8) 0.0029(8)
C124 0.0224(10) 0.0201(10) 0.0265(10) 0.0030(8) 0.0008(8) 0.0076(8)
O1 0.0148(6) 0.0138(7) 0.0133(6) 0.0040(5) -0.0001(5) 0.0044(5)
O2 0.0174(7) 0.0367(9) 0.0169(7) 0.0058(6) -0.0033(6) 0.0064(6)
O3 0.0257(7) 0.0158(7) 0.0222(7) 0.0069(6) 0.0040(6) 0.0005(6)
O4 0.0133(6) 0.0121(6) 0.0143(6) 0.0046(5) 0.0012(5) -0.0006(5)
O5 0.0304(8) 0.0209(7) 0.0259(7) 0.0116(6) 0.0025(6) 0.0092(6)
O6 0.0215(7) 0.0198(7) 0.0307(8) 0.0044(6) -0.0052(6) -0.0038(6)
O7 0.0163(6) 0.0150(7) 0.0179(6) 0.0049(5) 0.0008(5) 0.0042(5)
O8 0.0395(9) 0.0202(8) 0.0278(8) 0.0099(6) 0.0040(7) -0.0001(6)
O9 0.0279(8) 0.0399(9) 0.0252(8) 0.0105(7) -0.0070(6) 0.0072(7)
O10 0.0176(6) 0.0157(7) 0.0202(7) 0.0052(5) 0.0033(5) 0.0007(5)
O11 0.0499(10) 0.0253(8) 0.0280(8) 0.0130(7) 0.0001(7) 0.0092(7)
O12 0.0250(8) 0.0265(9) 0.0450(10) -0.0034(7) -0.0065(7) 0.0005(7)
Ru1 0.01035(8) 0.01097(8) 0.01049(8) 0.00280(6) 0.00073(5) 0.00162(5)
Ru2 0.01019(7) 0.01032(8) 0.01141(8) 0.00344(6) 0.00105(5) 0.00132(5)
Ru3 0.01285(8) 0.01294(8) 0.01425(8) 0.00371(6) 0.00130(6) 0.00370(6)
Ru4 0.01301(8) 0.01485(9) 0.01354(8) 0.00311(6) 0.00125(6) 0.00300(6)

loop_
_atom_type_symbol
_atom_type_description
_atom_type_scat_dispersion_real
_atom_type_scat_dispersion_imag
_atom_type_scat_source
C C 0.0030 0.0020 'International Tables Vol C Tables 4.2.6.8 and 6.1.1.4'
H H 0.0000 0.0000 'International Tables Vol C Tables 4.2.6.8 and 6.1.1.4'
O O 0.0100 0.0060 'International Tables Vol C Tables 4.2.6.8 and 6.1.1.4'
Ru Ru -1.3450 0.7940 'International Tables Vol C Tables 4.2.6.8 and 6.1.1.4'

loop_
_geom_angle_atom_site_label_1
_geom_angle_atom_site_label_2
_geom_angle_atom_site_label_3
_geom_angle
O1 C1 C2 127.99(16)
O1 C1 C5 123.84(16)
C2 C1 C5 108.17(15)
O1 C1 Ru1 126.83(12)
C2 C1 Ru1 70.14(10)
C5 C1 Ru1 68.26(9)
C1 C2 C3 107.80(15)
C1 C2 C12 126.56(16)
C3 C2 C12 123.87(16)
C1 C2 Ru1 73.41(10)
C3 C2 Ru1 69.31(9)
C12 C2 Ru1 134.58(12)
C4 C3 C2 108.00(15)
C4 C3 C18 126.86(16)
C2 C3 C18 124.02(16)
C4 C3 Ru1 71.08(10)
C2 C3 Ru1 72.91(10)
C18 C3 Ru1 131.14(12)
C3 C4 C5 108.06(15)
C3 C4 C24 125.55(16)
C5 C4 C24 126.31(16)
C3 C4 Ru1 71.09(10)
C5 C4 Ru1 71.39(10)
C24 C4 Ru1 125.72(12)
C4 C5 C1 107.78(15)
C4 C5 C6 125.97(16)
C1 C5 C6 125.38(16)
C4 C5 Ru1 70.79(10)
C1 C5 Ru1 74.51(10)
C6 C5 Ru1 128.69(12)
C7 C6 C11 119.36(17)
C7 C6 C5 121.86(16)
C11 C6 C5 118.61(16)
C6 C7 C8 120.79(18)
C6 C7 H7 119.6
C8 C7 H7 119.6
C9 C8 C7 119.47(18)
C9 C8 H8 120.3
C7 C8 H8 120.3
C10 C9 C8 120.28(17)
C10 C9 H9 119.9
C8 C9 H9 119.9
C9 C10 C11 120.20(18)
C9 C10 H10 119.9
C11 C10 H10 119.9
C6 C11 C10 119.88(17)
C6 C11 H11 120.1
C10 C11 H11 120.1
C17 C12 C13 119.15(17)
C17 C12 C2 123.51(16)
C13 C12 C2 117.35(16)
C14 C13 C12 120.39(19)
C14 C13 H13 119.8
C12 C13 H13 119.8
C13 C14 C15 120.3(2)
C13 C14 H14 119.8
C15 C14 H14 119.8
C16 C15 C14 119.40(18)
C16 C15 H15 120.3
C14 C15 H15 120.3
C15 C16 C17 120.50(19)
C15 C16 H16 119.8
C17 C16 H16 119.8
C12 C17 C16 120.21(18)
C12 C17 H17 119.9
C16 C17 H17 119.9
C23 C18 C19 118.76(17)
C23 C18 C3 121.76(16)
C19 C18 C3 119.30(16)
C20 C19 C18 120.44(18)
C20 C19 H19 119.8
C18 C19 H19 119.8
C21 C20 C19 120.31(18)
C21 C20 H20 119.8
C19 C20 H20 119.8
C22 C21 C20 119.78(18)
C22 C21 H21 120.1
C20 C21 H21 120.1
C21 C22 C23 120.10(18)
C21 C22 H22 120.0
C23 C22 H22 120.0
C18 C23 C22 120.59(18)
C18 C23 H23 119.7
C22 C23 H23 119.7
C25 C24 C29 119.33(17)
C25 C24 C4 121.25(16)
C29 C24 C4 119.39(17)
C26 C25 C24 120.38(18)
C26 C25 H25 119.8
C24 C25 H25 119.8
C27 C26 C25 119.88(19)
C27 C26 H26 120.1
C25 C26 H26 120.1
C28 C27 C26 120.30(18)
C28 C27 H27 119.9
C26 C27 H27 119.9
C27 C28 C29 120.01(18)
C27 C28 H28 120.0
C29 C28 H28 120.0
C28 C29 C24 120.10(18)
C28 C29 H29 120.0
C24 C29 H29 120.0
O3 C30 Ru1 176.45(16)
O2 C31 Ru1 177.70(17)
O4 C32 C33 125.84(16)
O4 C32 C36 127.80(16)
C33 C32 C36 106.18(14)
O4 C32 Ru2 130.38(12)
C33 C32 Ru2 64.74(9)
C36 C32 Ru2 65.90(9)
C34 C33 C32 108.34(15)
C34 C33 C37 127.14(15)
C32 C33 C37 122.06(15)
C34 C33 Ru2 68.71(9)
C32 C33 Ru2 79.14(10)
C37 C33 Ru2 132.36(13)
C33 C34 C35 107.98(15)
C33 C34 C49 125.97(15)
C35 C34 C49 124.97(15)
C33 C34 Ru2 73.24(10)
C35 C34 Ru2 70.77(10)
C49 C34 Ru2 130.94(12)
C36 C35 C34 108.28(15)
C36 C35 C55 126.87(16)
C34 C35 C55 123.60(15)
C36 C35 Ru2 74.49(10)
C34 C35 Ru2 70.59(10)
C55 C35 Ru2 130.67(12)
C35 C36 C32 108.15(15)
C35 C36 C43 126.29(16)
C32 C36 C43 124.33(15)
C35 C36 Ru2 67.84(9)
C32 C36 Ru2 77.97(10)
C43 C36 Ru2 129.90(12)
C42 C37 C38 118.35(17)
C42 C37 C33 123.55(16)
C38 C37 C33 118.02(16)
C39 C38 C37 120.80(18)
C39 C38 H38 119.6
C37 C38 H38 119.6
C38 C39 C40 120.30(19)
C38 C39 H39 119.9
C40 C39 H39 119.9
C41 C40 C39 119.26(18)
C41 C40 H40 120.4
C39 C40 H40 120.4
C40 C41 C42 120.43(19)
C40 C41 H41 119.8
C42 C41 H41 119.8
C37 C42 C41 120.84(18)
C37 C42 H42 119.6
C41 C42 H42 119.6
C44 C43 C48 118.48(16)
C44 C43 C36 119.57(16)
C48 C43 C36 121.94(16)
C45 C44 C43 120.43(17)
C45 C44 H44 119.8
C43 C44 H44 119.8
C44 C45 C46 120.62(18)
C44 C45 H45 119.7
C46 C45 H45 119.7
C47 C46 C45 119.51(17)
C47 C46 H46 120.2
C45 C46 H46 120.2
C46 C47 C48 120.31(17)
C46 C47 H47 119.8
C48 C47 H47 119.8
C47 C48 C43 120.62(17)
C47 C48 H48 119.7
C43 C48 H48 119.7
C54 C49 C50 118.34(16)
C54 C49 C34 118.20(16)
C50 C49 C34 123.38(16)
C51 C50 C49 120.50(18)
C51 C50 H50 119.7
C49 C50 H50 119.7
C50 C51 C52 121.09(18)
C50 C51 H51 119.5
C52 C51 H51 119.5
C53 C52 C51 119.09(17)
C53 C52 H52 120.5
C51 C52 H52 120.5
C52 C53 C54 120.29(18)
C52 C53 H53 119.9
C54 C53 H53 119.9
C53 C54 C49 120.67(18)
C53 C54 H54 119.7
C49 C54 H54 119.7
C60 C55 C56 118.94(17)
C60 C55 C35 124.40(16)
C56 C55 C35 116.54(16)
C57 C56 C55 120.45(18)
C57 C56 H56 119.8
C55 C56 H56 119.8
C56 C57 C58 120.14(19)
C56 C57 H57 119.9
C58 C57 H57 119.9
C59 C58 C57 119.68(18)
C59 C58 H58 120.2
C57 C58 H58 120.2
C58 C59 C60 120.23(19)
C58 C59 H59 119.9
C60 C59 H59 119.9
C55 C60 C59 120.49(18)
C55 C60 H60 119.8
C59 C60 H60 119.8
O5 C61 Ru2 176.88(16)
O6 C62 Ru2 176.85(18)
O7 C63 C67 126.81(17)
O7 C63 C64 125.42(17)
C67 C63 C64 107.68(16)
O7 C63 Ru3 128.80(12)
C67 C63 Ru3 67.09(10)
C64 C63 Ru3 66.94(10)
C65 C64 C63 107.84(15)
C65 C64 C68 127.11(16)
C63 C64 C68 123.79(16)
C65 C64 Ru3 69.84(10)
C63 C64 Ru3 76.64(10)
C68 C64 Ru3 129.37(12)
C66 C65 C64 107.82(16)
C66 C65 C80 124.74(16)
C64 C65 C80 126.26(16)
C66 C65 Ru3 70.12(10)
C64 C65 Ru3 72.39(10)
C80 C65 Ru3 132.66(13)
C65 C66 C67 108.30(16)
C65 C66 C86 125.08(17)
C67 C66 C86 126.41(17)
C65 C66 Ru3 71.75(10)
C67 C66 Ru3 73.13(10)
C86 C66 Ru3 124.97(13)
C63 C67 C66 107.63(16)
C63 C67 C74 122.99(16)
C66 C67 C74 127.37(16)
C63 C67 Ru3 76.68(10)
C66 C67 Ru3 68.83(10)
C74 C67 Ru3 132.81(13)
C73 C68 C69 118.45(17)
C73 C68 C64 122.44(17)
C69 C68 C64 119.09(16)
C70 C69 C68 120.17(17)
C70 C69 H69 119.9
C68 C69 H69 119.9
C69 C70 C71 120.71(18)
C69 C70 H70 119.6
C71 C70 H70 119.6
C72 C71 C70 119.71(17)
C72 C71 H71 120.1
C70 C71 H71 120.1
C71 C72 C73 119.75(18)
C71 C72 H72 120.1
C73 C72 H72 120.1
C72 C73 C68 121.21(17)
C72 C73 H73 119.4
C68 C73 H73 119.4
C79 C74 C75 118.16(18)
C79 C74 C67 124.11(17)
C75 C74 C67 117.72(17)
C76 C75 C74 120.91(19)
C76 C75 H75 119.5
C74 C75 H75 119.5
C77 C76 C75 120.2(2)
C77 C76 H76 119.9
C75 C76 H76 119.9
C78 C77 C76 119.5(2)
C78 C77 H77 120.3
C76 C77 H77 120.3
C77 C78 C79 120.5(2)
C77 C78 H78 119.8
C79 C78 H78 119.8
C78 C79 C74 120.73(19)
C78 C79 H79 119.6
C74 C79 H79 119.6
C85 C80 C81 118.10(17)
C85 C80 C65 124.05(17)
C81 C80 C65 117.76(17)
C82 C81 C80 121.11(18)
C82 C81 H81 119.4
C80 C81 H81 119.4
C81 C82 C83 120.01(18)
C81 C82 H82 120.0
C83 C82 H82 120.0
C84 C83 C82 119.42(18)
C84 C83 H83 120.3
C82 C83 H83 120.3
C83 C84 C85 120.67(19)
C83 C84 H84 119.7
C85 C84 H84 119.7
C80 C85 C84 120.68(18)
C80 C85 H85 119.7
C84 C85 H85 119.7
C91 C86 C87 118.81(19)
C91 C86 C66 120.33(18)
C87 C86 C66 120.82(18)
C88 C87 C86 120.8(2)
C88 C87 H87 119.6
C86 C87 H87 119.6
C89 C88 C87 120.1(2)
C89 C88 H88 120.0
C87 C88 H88 120.0
C90 C89 C88 119.8(2)
C90 C89 H89 120.1
C88 C89 H89 120.1
C89 C90 C91 120.6(2)
C89 C90 H90 119.7
C91 C90 H90 119.7
C86 C91 C90 119.9(2)
C86 C91 H91 120.0
C90 C91 H91 120.0
O9 C92 Ru3 177.68(18)
O8 C93 Ru3 178.64(18)
O10 C94 C95 126.85(17)
O10 C94 C98 125.82(17)
C95 C94 C98 107.21(16)
O10 C94 Ru4 128.89(13)
C95 C94 Ru4 66.91(10)
C98 C94 Ru4 66.31(10)
C96 C95 C94 107.75(16)
C96 C95 C99 124.40(16)
C94 C95 C99 124.80(17)
C96 C95 Ru4 69.37(10)
C94 C95 Ru4 76.68(11)
C99 C95 Ru4 135.10(13)
C97 C96 C95 108.21(16)
C97 C96 C117 125.87(17)
C95 C96 C117 125.09(16)
C97 C96 Ru4 70.55(10)
C95 C96 Ru4 72.79(10)
C117 C96 Ru4 130.56(13)
C96 C97 C98 108.19(16)
C96 C97 C111 124.50(17)
C98 C97 C111 127.14(17)
C96 C97 Ru4 71.30(10)
C98 C97 Ru4 72.55(10)
C111 C97 Ru4 125.62(13)
C97 C98 C94 107.82(16)
C97 C98 C105 126.30(17)
C94 C98 C105 124.69(17)
C97 C98 Ru4 69.47(10)
C94 C98 Ru4 77.13(11)
C105 C98 Ru4 128.87(13)
C104 C99 C100 118.73(18)
C104 C99 C95 123.78(17)
C100 C99 C95 117.49(18)
C101 C100 C99 120.3(2)
C101 C100 H100 119.9
C99 C100 H100 119.9
C102 C101 C100 120.5(2)
C102 C101 H101 119.8
C100 C101 H101 119.8
C101 C102 C103 119.9(2)
C101 C102 H102 120.1
C103 C102 H102 120.1
C102 C103 C104 120.1(2)
C102 C103 H103 119.9
C104 C103 H103 119.9
C99 C104 C103 120.53(19)
C99 C104 H104 119.7
C103 C104 H104 119.7
C106 C105 C110 118.84(18)
C106 C105 C98 119.02(17)
C110 C105 C98 121.99(17)
C105 C106 C107 120.51(19)
C105 C106 H106 119.7
C107 C106 H106 119.7
C108 C107 C106 120.06(19)
C108 C107 H107 120.0
C106 C107 H107 120.0
C109 C108 C107 120.05(19)
C109 C108 H108 120.0
C107 C108 H108 120.0
C108 C109 C110 120.3(2)
C108 C109 H109 119.8
C110 C109 H109 119.8
C109 C110 C105 120.19(19)
C109 C110 H110 119.9
C105 C110 H110 119.9
C116 C111 C112 118.94(17)
C116 C111 C97 121.08(17)
C112 C111 C97 119.87(17)
C113 C112 C111 119.87(18)
C113 C112 H112 120.1
C111 C112 H112 120.1
C114 C113 C112 120.82(19)
C114 C113 H113 119.6
C112 C113 H113 119.6
C113 C114 C115 119.51(18)
C113 C114 H114 120.2
C115 C114 H114 120.2
C116 C115 C114 120.17(19)
C116 C115 H115 119.9
C114 C115 H115 119.9
C115 C116 C111 120.63(18)
C115 C116 H116 119.7
C111 C116 H116 119.7
C122 C117 C118 118.76(18)
C122 C117 C96 122.39(17)
C118 C117 C96 118.84(17)
C119 C118 C117 120.47(19)
C119 C118 H118 119.8
C117 C118 H118 119.8
C120 C119 C118 120.26(19)
C120 C119 H119 119.9
C118 C119 H119 119.9
C119 C120 C121 119.77(19)
C119 C120 H120 120.1
C121 C120 H120 120.1
C120 C121 C122 120.00(19)
C120 C121 H121 120.0
C122 C121 H121 120.0
C121 C122 C117 120.65(19)
C121 C122 H122 119.7
C117 C122 H122 119.7
O11 C123 Ru4 176.68(19)
O12 C124 Ru4 176.4(2)
C1 O1 H1O 118(2)
C63 O7 H7O 113.7(18)
C94 O10 H7O 115.8(16)
C30 Ru1 C31 90.33(8)
C30 Ru1 C4 94.16(7)
C31 Ru1 C4 134.36(7)
C30 Ru1 C3 118.94(7)
C31 Ru1 C3 102.40(7)
C4 Ru1 C3 37.83(6)
C30 Ru1 C5 104.46(7)
C31 Ru1 C5 162.98(7)
C4 Ru1 C5 37.82(6)
C3 Ru1 C5 63.23(6)
C30 Ru1 C2 155.85(7)
C31 Ru1 C2 100.55(7)
C4 Ru1 C2 62.86(6)
C3 Ru1 C2 37.78(6)
C5 Ru1 C2 62.60(6)
C30 Ru1 C1 140.23(7)
C31 Ru1 C1 129.31(7)
C4 Ru1 C1 62.06(7)
C3 Ru1 C1 61.93(6)
C5 Ru1 C1 37.24(6)
C2 Ru1 C1 36.45(6)
C30 Ru1 H1H 93.0(9)
C31 Ru1 H1H 97.9(9)
C4 Ru1 H1H 127.1(9)
C3 Ru1 H1H 141.6(9)
C5 Ru1 H1H 89.8(9)
C2 Ru1 H1H 106.6(9)
C1 Ru1 H1H 80.0(9)
C62 Ru2 C61 91.82(8)
C62 Ru2 C34 96.18(7)
C61 Ru2 C34 126.30(7)
C62 Ru2 C35 125.51(7)
C61 Ru2 C35 96.60(7)
C34 Ru2 C35 38.63(6)
C62 Ru2 C33 101.23(7)
C61 Ru2 C33 160.19(7)
C34 Ru2 C33 38.05(6)
C35 Ru2 C33 63.68(6)
C62 Ru2 C36 159.46(7)
C61 Ru2 C36 101.10(7)
C34 Ru2 C36 63.30(6)
C35 Ru2 C36 37.68(6)
C33 Ru2 C36 62.49(6)
C62 Ru2 C32 134.36(7)
C61 Ru2 C32 133.80(7)
C34 Ru2 C32 61.06(6)
C35 Ru2 C32 61.04(6)
C33 Ru2 C32 36.12(6)
C36 Ru2 C32 36.12(6)
C62 Ru2 H1H 89.8(9)
C61 Ru2 H1H 100.5(9)
C34 Ru2 H1H 132.4(9)
C35 Ru2 H1H 140.1(9)
C33 Ru2 H1H 94.5(9)
C36 Ru2 H1H 103.3(9)
C32 Ru2 H1H 81.4(9)
C93 Ru3 C92 88.96(8)
C93 Ru3 C66 125.69(8)
C92 Ru3 C66 97.64(8)
C93 Ru3 C65 99.18(8)
C92 Ru3 C65 128.39(8)
C66 Ru3 C65 38.13(7)
C93 Ru3 C64 105.90(7)
C92 Ru3 C64 160.32(8)
C66 Ru3 C64 63.30(7)
C65 Ru3 C64 37.77(6)
C93 Ru3 C67 162.18(8)
C92 Ru3 C67 99.69(8)
C66 Ru3 C67 38.03(7)
C65 Ru3 C67 63.25(7)
C64 Ru3 C67 62.60(6)
C93 Ru3 C63 139.36(7)
C92 Ru3 C63 131.52(8)
C66 Ru3 C63 61.29(7)
C65 Ru3 C63 61.16(6)
C64 Ru3 C63 36.42(6)
C67 Ru3 C63 36.23(6)
C93 Ru3 H4H 98.3(12)
C92 Ru3 H4H 89.9(12)
C66 Ru3 H4H 135.3(12)
C65 Ru3 H4H 137.8(12)
C64 Ru3 H4H 100.4(12)
C67 Ru3 H4H 97.3(12)
C63 Ru3 H4H 80.9(12)
C124 Ru4 C123 87.50(9)
C124 Ru4 C97 129.44(8)
C123 Ru4 C97 95.66(8)
C124 Ru4 C96 100.52(8)
C123 Ru4 C96 123.16(8)
C97 Ru4 C96 38.15(7)
C124 Ru4 C98 163.80(8)
C123 Ru4 C98 102.66(8)
C97 Ru4 C98 37.98(7)
C96 Ru4 C98 63.38(7)
C124 Ru4 C95 103.68(8)
C123 Ru4 C95 158.89(8)
C97 Ru4 C95 63.38(7)
C96 Ru4 C95 37.84(7)
C98 Ru4 C95 62.87(7)
C124 Ru4 C94 135.59(8)
C123 Ru4 C94 136.84(8)
C97 Ru4 C94 61.39(7)
C96 Ru4 C94 61.23(7)
C98 Ru4 C94 36.57(6)
C95 Ru4 C94 36.41(6)
C124 Ru4 H4H 100.7(12)
C123 Ru4 H4H 95.9(12)
C97 Ru4 H4H 128.8(12)
C96 Ru4 H4H 136.0(12)
C98 Ru4 H4H 90.9(12)
C95 Ru4 H4H 99.5(12)
C94 Ru4 H4H 76.7(12)

loop_
_geom_bond_atom_site_label_1
_geom_bond_atom_site_label_2
_geom_bond_distance
C1 O1 1.313(2)
C1 C2 1.432(2)
C1 C5 1.450(3)
C1 Ru1 2.3097(17)
C2 C3 1.453(3)
C2 C12 1.487(2)
C2 Ru1 2.2665(17)
C3 C4 1.438(2)
C3 C18 1.482(2)
C3 Ru1 2.2183(17)
C4 C5 1.440(2)
C4 C24 1.484(3)
C4 Ru1 2.2181(17)
C5 C6 1.492(2)
C5 Ru1 2.2262(17)
C6 C7 1.389(3)
C6 C11 1.392(3)
C7 C8 1.390(3)
C7 H7 0.9500
C8 C9 1.389(3)
C8 H8 0.9500
C9 C10 1.380(3)
C9 H9 0.9500
C10 C11 1.397(3)
C10 H10 0.9500
C11 H11 0.9500
C12 C17 1.386(3)
C12 C13 1.397(3)
C13 C14 1.381(3)
C13 H13 0.9500
C14 C15 1.389(3)
C14 H14 0.9500
C15 C16 1.382(3)
C15 H15 0.9500
C16 C17 1.391(3)
C16 H16 0.9500
C17 H17 0.9500
C18 C23 1.387(3)
C18 C19 1.391(3)
C19 C20 1.386(3)
C19 H19 0.9500
C20 C21 1.380(3)
C20 H20 0.9500
C21 C22 1.378(3)
C21 H21 0.9500
C22 C23 1.390(3)
C22 H22 0.9500
C23 H23 0.9500
C24 C25 1.392(3)
C24 C29 1.397(3)
C25 C26 1.386(3)
C25 H25 0.9500
C26 C27 1.386(3)
C26 H26 0.9500
C27 C28 1.384(3)
C27 H27 0.9500
C28 C29 1.388(3)
C28 H28 0.9500
C29 H29 0.9500
C30 O3 1.138(2)
C30 Ru1 1.8879(19)
C31 O2 1.134(2)
C31 Ru1 1.9064(19)
C32 O4 1.263(2)
C32 C33 1.461(2)
C32 C36 1.467(2)
C32 Ru2 2.4343(17)
C33 C34 1.443(2)
C33 C37 1.487(2)
C33 Ru2 2.2417(17)
C34 C35 1.444(2)
C34 C49 1.483(2)
C34 Ru2 2.1813(17)
C35 C36 1.441(2)
C35 C55 1.487(2)
C35 Ru2 2.1837(17)
C36 C43 1.486(2)
C36 Ru2 2.2720(17)
C37 C42 1.385(3)
C37 C38 1.396(3)
C38 C39 1.385(3)
C38 H38 0.9500
C39 C40 1.385(3)
C39 H39 0.9500
C40 C41 1.383(3)
C40 H40 0.9500
C41 C42 1.388(3)
C41 H41 0.9500
C42 H42 0.9500
C43 C44 1.399(3)
C43 C48 1.400(2)
C44 C45 1.387(3)
C44 H44 0.9500
C45 C46 1.388(3)
C45 H45 0.9500
C46 C47 1.384(3)
C46 H46 0.9500
C47 C48 1.391(3)
C47 H47 0.9500
C48 H48 0.9500
C49 C54 1.395(3)
C49 C50 1.395(3)
C50 C51 1.381(3)
C50 H50 0.9500
C51 C52 1.383(3)
C51 H51 0.9500
C52 C53 1.383(3)
C52 H52 0.9500
C53 C54 1.395(3)
C53 H53 0.9500
C54 H54 0.9500
C55 C60 1.382(3)
C55 C56 1.401(3)
C56 C57 1.383(3)
C56 H56 0.9500
C57 C58 1.388(3)
C57 H57 0.9500
C58 C59 1.383(3)
C58 H58 0.9500
C59 C60 1.392(3)
C59 H59 0.9500
C60 H60 0.9500
C61 O5 1.141(2)
C61 Ru2 1.9040(19)
C62 O6 1.139(2)
C62 Ru2 1.8951(19)
C63 O7 1.287(2)
C63 C67 1.445(3)
C63 C64 1.451(3)
C63 Ru3 2.3783(18)
C64 C65 1.445(2)
C64 C68 1.481(2)
C64 Ru3 2.2492(18)
C65 C66 1.440(3)
C65 C80 1.488(3)
C65 Ru3 2.2153(18)
C66 C67 1.449(3)
C66 C86 1.482(3)
C66 Ru3 2.1937(18)
C67 C74 1.489(3)
C67 Ru3 2.2511(18)
C68 C73 1.391(3)
C68 C69 1.401(3)
C69 C70 1.385(3)
C69 H69 0.9500
C70 C71 1.385(3)
C70 H70 0.9500
C71 C72 1.384(3)
C71 H71 0.9500
C72 C73 1.389(3)
C72 H72 0.9500
C73 H73 0.9500
C74 C79 1.389(3)
C74 C75 1.398(3)
C75 C76 1.385(3)
C75 H75 0.9500
C76 C77 1.382(3)
C76 H76 0.9500
C77 C78 1.381(3)
C77 H77 0.9500
C78 C79 1.388(3)
C78 H78 0.9500
C79 H79 0.9500
C80 C85 1.387(3)
C80 C81 1.402(3)
C81 C82 1.380(3)
C81 H81 0.9500
C82 C83 1.390(3)
C82 H82 0.9500
C83 C84 1.377(3)
C83 H83 0.9500
C84 C85 1.389(3)
C84 H84 0.9500
C85 H85 0.9500
C86 C91 1.391(3)
C86 C87 1.394(3)
C87 C88 1.385(3)
C87 H87 0.9500
C88 C89 1.380(4)
C88 H88 0.9500
C89 C90 1.377(4)
C89 H89 0.9500
C90 C91 1.395(3)
C90 H90 0.9500
C91 H91 0.9500
C92 O9 1.136(3)
C92 Ru3 1.902(2)
C93 O8 1.142(2)
C93 Ru3 1.896(2)
C94 O10 1.285(2)
C94 C95 1.453(3)
C94 C98 1.456(3)
C94 Ru4 2.3826(18)
C95 C96 1.446(3)
C95 C99 1.485(3)
C95 Ru4 2.2523(19)
C96 C97 1.439(3)
C96 C117 1.487(3)
C96 Ru4 2.2067(18)
C97 C98 1.444(3)
C97 C111 1.482(3)
C97 Ru4 2.1968(18)
C98 C105 1.491(3)
C98 Ru4 2.2380(19)
C99 C104 1.386(3)
C99 C100 1.397(3)
C100 C101 1.385(3)
C100 H100 0.9500
C101 C102 1.374(3)
C101 H101 0.9500
C102 C103 1.379(3)
C102 H102 0.9500
C103 C104 1.390(3)
C103 H103 0.9500
C104 H104 0.9500
C105 C106 1.388(3)
C105 C110 1.396(3)
C106 C107 1.392(3)
C106 H106 0.9500
C107 C108 1.378(3)
C107 H107 0.9500
C108 C109 1.376(3)
C108 H108 0.9500
C109 C110 1.389(3)
C109 H109 0.9500
C110 H110 0.9500
C111 C116 1.394(3)
C111 C112 1.395(3)
C112 C113 1.387(3)
C112 H112 0.9500
C113 C114 1.376(3)
C113 H113 0.9500
C114 C115 1.390(3)
C114 H114 0.9500
C115 C116 1.378(3)
C115 H115 0.9500
C116 H116 0.9500
C117 C122 1.391(3)
C117 C118 1.393(3)
C118 C119 1.386(3)
C118 H118 0.9500
C119 C120 1.384(3)
C119 H119 0.9500
C120 C121 1.384(3)
C120 H120 0.9500
C121 C122 1.389(3)
C121 H121 0.9500
C122 H122 0.9500
C123 O11 1.134(2)
C123 Ru4 1.899(2)
C124 O12 1.136(3)
C124 Ru4 1.889(2)
O1 H1O 0.82(3)
O7 H7O 1.17(4)
O10 H7O 1.31(4)
Ru1 H1H 1.69(2)
Ru2 H1H 1.70(2)
Ru3 H4H 1.68(3)
Ru4 H4H 1.69(3)

loop_
_geom_hbond_atom_site_label_D
_geom_hbond_atom_site_label_H
_geom_hbond_atom_site_label_A
_geom_hbond_distance_DH
_geom_hbond_distance_HA
_geom_hbond_distance_DA
_geom_hbond_angle_DHA
_geom_hbond_publ_flag
O1 H1O O4 0.82(3) 1.72(3) 2.5323(18) 167(3) yes
O7 H7O O10 1.17(4) 1.31(4) 2.4714(18) 171(3) yes

loop_
_geom_torsion_atom_site_label_1
_geom_torsion_atom_site_label_2
_geom_torsion_atom_site_label_3
_geom_torsion_atom_site_label_4
_geom_torsion
O1 C1 C2 C3 -177.11(16)
C5 C1 C2 C3 3.34(19)
Ru1 C1 C2 C3 61.12(11)
O1 C1 C2 C12 -11.9(3)
C5 C1 C2 C12 168.52(16)
Ru1 C1 C2 C12 -133.70(18)
O1 C1 C2 Ru1 121.77(18)
C5 C1 C2 Ru1 -57.78(12)
C1 C2 C3 C4 -0.95(19)
C12 C2 C3 C4 -166.63(16)
Ru1 C2 C3 C4 62.83(12)
C1 C2 C3 C18 167.69(16)
C12 C2 C3 C18 2.0(3)
Ru1 C2 C3 C18 -128.53(17)
C1 C2 C3 Ru1 -63.78(12)
C12 C2 C3 Ru1 130.54(17)
C2 C3 C4 C5 -1.82(19)
C18 C3 C4 C5 -170.05(16)
Ru1 C3 C4 C5 62.20(12)
C2 C3 C4 C24 175.07(16)
C18 C3 C4 C24 6.8(3)
Ru1 C3 C4 C24 -120.91(17)
C2 C3 C4 Ru1 -64.02(12)
C18 C3 C4 Ru1 127.76(18)
C3 C4 C5 C1 3.87(19)
C24 C4 C5 C1 -172.99(16)
Ru1 C4 C5 C1 65.87(12)
C3 C4 C5 C6 173.60(16)
C24 C4 C5 C6 -3.3(3)
Ru1 C4 C5 C6 -124.40(17)
C3 C4 C5 Ru1 -62.00(12)
C24 C4 C5 Ru1 121.14(17)
O1 C1 C5 C4 175.95(16)
C2 C1 C5 C4 -4.48(19)
Ru1 C1 C5 C4 -63.42(11)
O1 C1 C5 C6 6.1(3)
C2 C1 C5 C6 -174.28(16)
Ru1 C1 C5 C6 126.78(17)
O1 C1 C5 Ru1 -120.63(16)
C2 C1 C5 Ru1 58.94(12)
C4 C5 C6 C7 60.9(3)
C1 C5 C6 C7 -131.11(19)
Ru1 C5 C6 C7 -32.5(3)
C4 C5 C6 C11 -114.3(2)
C1 C5 C6 C11 53.7(2)
Ru1 C5 C6 C11 152.26(14)
C11 C6 C7 C8 1.4(3)
C5 C6 C7 C8 -173.79(18)
C6 C7 C8 C9 -0.5(3)
C7 C8 C9 C10 -0.6(3)
C8 C9 C10 C11 0.8(3)
C7 C6 C11 C10 -1.1(3)
C5 C6 C11 C10 174.19(17)
C9 C10 C11 C6 0.0(3)
C1 C2 C12 C17 77.7(2)
C3 C2 C12 C17 -119.4(2)
Ru1 C2 C12 C17 -25.7(3)
C1 C2 C12 C13 -102.1(2)
C3 C2 C12 C13 60.8(2)
Ru1 C2 C12 C13 154.49(15)
C17 C12 C13 C14 0.3(3)
C2 C12 C13 C14 -179.86(19)
C12 C13 C14 C15 -0.8(3)
C13 C14 C15 C16 0.3(3)
C14 C15 C16 C17 0.6(3)
C13 C12 C17 C16 0.6(3)
C2 C12 C17 C16 -179.18(17)
C15 C16 C17 C12 -1.1(3)
C4 C3 C18 C23 -138.32(19)
C2 C3 C18 C23 55.2(3)
Ru1 C3 C18 C23 -41.6(3)
C4 C3 C18 C19 46.5(3)
C2 C3 C18 C19 -119.9(2)
Ru1 C3 C18 C19 143.25(15)
C23 C18 C19 C20 -0.4(3)
C3 C18 C19 C20 174.88(17)
C18 C19 C20 C21 1.3(3)
C19 C20 C21 C22 -1.4(3)
C20 C21 C22 C23 0.7(3)
C19 C18 C23 C22 -0.3(3)
C3 C18 C23 C22 -175.52(18)
C21 C22 C23 C18 0.2(3)
C3 C4 C24 C25 46.6(3)
C5 C4 C24 C25 -137.11(19)
Ru1 C4 C24 C25 -44.8(2)
C3 C4 C24 C29 -131.45(19)
C5 C4 C24 C29 44.9(3)
Ru1 C4 C24 C29 137.22(15)
C29 C24 C25 C26 -0.4(3)
C4 C24 C25 C26 -178.43(16)
C24 C25 C26 C27 0.0(3)
C25 C26 C27 C28 0.6(3)
C26 C27 C28 C29 -0.8(3)
C27 C28 C29 C24 0.4(3)
C25 C24 C29 C28 0.2(3)
C4 C24 C29 C28 178.25(17)
O4 C32 C33 C34 -174.07(16)
C36 C32 C33 C34 10.42(19)
Ru2 C32 C33 C34 63.05(11)
O4 C32 C33 C37 -10.7(3)
C36 C32 C33 C37 173.80(16)
Ru2 C32 C33 C37 -133.57(17)
O4 C32 C33 Ru2 122.87(17)
C36 C32 C33 Ru2 -52.63(12)
C32 C33 C34 C35 -7.33(19)
C37 C33 C34 C35 -169.62(17)
Ru2 C33 C34 C35 62.66(11)
C32 C33 C34 C49 161.19(16)
C37 C33 C34 C49 -1.1(3)
Ru2 C33 C34 C49 -128.83(17)
C32 C33 C34 Ru2 -69.98(12)
C37 C33 C34 Ru2 127.73(18)
C33 C34 C35 C36 1.22(19)
C49 C34 C35 C36 -167.44(16)
Ru2 C34 C35 C36 65.48(12)
C33 C34 C35 C55 169.19(16)
C49 C34 C35 C55 0.5(3)
Ru2 C34 C35 C55 -126.55(17)
C33 C34 C35 Ru2 -64.26(12)
C49 C34 C35 Ru2 127.08(17)
C34 C35 C36 C32 5.32(19)
C55 C35 C36 C32 -162.14(17)
Ru2 C35 C36 C32 68.27(12)
C34 C35 C36 C43 172.98(16)
C55 C35 C36 C43 5.5(3)
Ru2 C35 C36 C43 -124.07(17)
C34 C35 C36 Ru2 -62.95(12)
C55 C35 C36 Ru2 129.59(18)
O4 C32 C36 C35 174.96(17)
C33 C32 C36 C35 -9.65(19)
Ru2 C32 C36 C35 -61.59(11)
O4 C32 C36 C43 7.0(3)
C33 C32 C36 C43 -177.62(16)
Ru2 C32 C36 C43 130.44(17)
O4 C32 C36 Ru2 -123.45(18)
C33 C32 C36 Ru2 51.94(12)
C34 C33 C37 C42 -91.0(2)
C32 C33 C37 C42 109.0(2)
Ru2 C33 C37 C42 3.3(3)
C34 C33 C37 C38 92.3(2)
C32 C33 C37 C38 -67.8(2)
Ru2 C33 C37 C38 -173.50(14)
C42 C37 C38 C39 0.9(3)
C33 C37 C38 C39 177.84(18)
C37 C38 C39 C40 0.1(3)
C38 C39 C40 C41 -0.4(3)
C39 C40 C41 C42 -0.2(3)
C38 C37 C42 C41 -1.5(3)
C33 C37 C42 C41 -178.29(18)
C40 C41 C42 C37 1.2(3)
C35 C36 C43 C44 -131.80(19)
C32 C36 C43 C44 34.0(3)
Ru2 C36 C43 C44 137.97(15)
C35 C36 C43 C48 46.8(3)
C32 C36 C43 C48 -147.41(18)
Ru2 C36 C43 C48 -43.4(2)
C48 C43 C44 C45 1.0(3)
C36 C43 C44 C45 179.66(17)
C43 C44 C45 C46 0.8(3)
C44 C45 C46 C47 -1.6(3)
C45 C46 C47 C48 0.6(3)
C46 C47 C48 C43 1.2(3)
C44 C43 C48 C47 -1.9(3)
C36 C43 C48 C47 179.41(17)
C33 C34 C49 C54 -55.0(2)
C35 C34 C49 C54 111.7(2)
Ru2 C34 C49 C54 -154.04(14)
C33 C34 C49 C50 128.4(2)
C35 C34 C49 C50 -65.0(2)
Ru2 C34 C49 C50 29.3(3)
C54 C49 C50 C51 -0.5(3)
C34 C49 C50 C51 176.20(17)
C49 C50 C51 C52 -0.5(3)
C50 C51 C52 C53 1.0(3)
C51 C52 C53 C54 -0.6(3)
C52 C53 C54 C49 -0.3(3)
C50 C49 C54 C53 0.9(3)
C34 C49 C54 C53 -175.97(17)
C36 C35 C55 C60 -120.9(2)
C34 C35 C55 C60 73.4(2)
Ru2 C35 C55 C60 -19.2(3)
C36 C35 C55 C56 63.0(2)
C34 C35 C55 C56 -102.7(2)
Ru2 C35 C55 C56 164.77(13)
C60 C55 C56 C57 -2.1(3)
C35 C55 C56 C57 174.20(17)
C55 C56 C57 C58 0.0(3)
C56 C57 C58 C59 1.9(3)
C57 C58 C59 C60 -1.8(3)
C56 C55 C60 C59 2.2(3)
C35 C55 C60 C59 -173.77(18)
C58 C59 C60 C55 -0.3(3)
O7 C63 C64 C65 174.44(17)
C67 C63 C64 C65 -8.8(2)
Ru3 C63 C64 C65 -63.35(12)
O7 C63 C64 C68 6.5(3)
C67 C63 C64 C68 -176.72(16)
Ru3 C63 C64 C68 128.72(17)
O7 C63 C64 Ru3 -122.21(17)
C67 C63 C64 Ru3 54.56(12)
C63 C64 C65 C66 6.3(2)
C68 C64 C65 C66 173.76(17)
Ru3 C64 C65 C66 -61.53(12)
C63 C64 C65 C80 -161.67(17)
C68 C64 C65 C80 5.7(3)
Ru3 C64 C65 C80 130.46(18)
C63 C64 C65 Ru3 67.87(12)
C68 C64 C65 Ru3 -124.72(18)
C64 C65 C66 C67 -1.5(2)
C80 C65 C66 C67 166.75(17)
Ru3 C65 C66 C67 -64.47(12)
C64 C65 C66 C86 -176.63(17)
C80 C65 C66 C86 -8.4(3)
Ru3 C65 C66 C86 120.38(18)
C64 C65 C66 Ru3 62.99(12)
C80 C65 C66 Ru3 -128.77(18)
O7 C63 C67 C66 -175.44(17)
C64 C63 C67 C66 7.84(19)
Ru3 C63 C67 C66 62.32(12)
O7 C63 C67 C74 -10.5(3)
C64 C63 C67 C74 172.76(16)
Ru3 C63 C67 C74 -132.76(18)
O7 C63 C67 Ru3 122.24(18)
C64 C63 C67 Ru3 -54.48(12)
C65 C66 C67 C63 -4.0(2)
C86 C66 C67 C63 171.11(18)
Ru3 C66 C67 C63 -67.53(12)
C65 C66 C67 C74 -168.02(17)
C86 C66 C67 C74 7.0(3)
Ru3 C66 C67 C74 128.41(19)
C65 C66 C67 Ru3 63.57(12)
C86 C66 C67 Ru3 -121.36(19)
C65 C64 C68 C73 67.6(3)
C63 C64 C68 C73 -126.8(2)
Ru3 C64 C68 C73 -25.9(3)
C65 C64 C68 C69 -113.7(2)
C63 C64 C68 C69 51.9(2)
Ru3 C64 C68 C69 152.79(14)
C73 C68 C69 C70 -0.2(3)
C64 C68 C69 C70 -178.92(17)
C68 C69 C70 C71 0.3(3)
C69 C70 C71 C72 -0.3(3)
C70 C71 C72 C73 0.3(3)
C71 C72 C73 C68 -0.2(3)
C69 C68 C73 C72 0.1(3)
C64 C68 C73 C72 178.84(17)
C63 C67 C74 C79 105.3(2)
C66 C67 C74 C79 -92.9(2)
Ru3 C67 C74 C79 2.2(3)
C63 C67 C74 C75 -73.3(2)
C66 C67 C74 C75 88.5(2)
Ru3 C67 C74 C75 -176.44(15)
C79 C74 C75 C76 1.6(3)
C67 C74 C75 C76 -179.68(19)
C74 C75 C76 C77 -1.0(3)
C75 C76 C77 C78 0.0(4)
C76 C77 C78 C79 0.5(3)
C77 C78 C79 C74 0.1(3)
C75 C74 C79 C78 -1.2(3)
C67 C74 C79 C78 -179.78(18)
C66 C65 C80 C85 128.4(2)
C64 C65 C80 C85 -65.5(3)
Ru3 C65 C80 C85 34.0(3)
C66 C65 C80 C81 -55.1(3)
C64 C65 C80 C81 111.0(2)
Ru3 C65 C80 C81 -149.45(15)
C85 C80 C81 C82 1.0(3)
C65 C80 C81 C82 -175.78(17)
C80 C81 C82 C83 -0.9(3)
C81 C82 C83 C84 0.1(3)
C82 C83 C84 C85 0.6(3)
C81 C80 C85 C84 -0.2(3)
C65 C80 C85 C84 176.29(19)
C83 C84 C85 C80 -0.6(3)
C65 C66 C86 C91 125.0(2)
C67 C66 C86 C91 -49.3(3)
Ru3 C66 C86 C91 -143.64(16)
C65 C66 C86 C87 -52.8(3)
C67 C66 C86 C87 133.0(2)
Ru3 C66 C86 C87 38.6(3)
C91 C86 C87 C88 0.8(3)
C66 C86 C87 C88 178.56(18)
C86 C87 C88 C89 0.3(3)
C87 C88 C89 C90 -0.8(3)
C88 C89 C90 C91 0.3(3)
C87 C86 C91 C90 -1.3(3)
C66 C86 C91 C90 -179.07(19)
C89 C90 C91 C86 0.7(3)
O10 C94 C95 C96 -174.89(17)
C98 C94 C95 C96 9.0(2)
Ru4 C94 C95 C96 62.88(12)
O10 C94 C95 C99 -14.0(3)
C98 C94 C95 C99 169.89(17)
Ru4 C94 C95 C99 -136.22(19)
O10 C94 C95 Ru4 122.23(18)
C98 C94 C95 Ru4 -53.89(13)
C94 C95 C96 C97 -5.7(2)
C99 C95 C96 C97 -166.69(18)
Ru4 C95 C96 C97 62.04(13)
C94 C95 C96 C117 164.36(17)
C99 C95 C96 C117 3.4(3)
Ru4 C95 C96 C117 -127.91(18)
C94 C95 C96 Ru4 -67.73(13)
C99 C95 C96 Ru4 131.27(18)
C95 C96 C97 C98 0.1(2)
C117 C96 C97 C98 -169.82(17)
Ru4 C96 C97 C98 63.62(13)
C95 C96 C97 C111 175.63(17)
C117 C96 C97 C111 5.7(3)
Ru4 C96 C97 C111 -120.89(18)
C95 C96 C97 Ru4 -63.48(13)
C117 C96 C97 Ru4 126.56(19)
C96 C97 C98 C94 5.5(2)
C111 C97 C98 C94 -169.88(18)
Ru4 C97 C98 C94 68.27(13)
C96 C97 C98 C105 173.39(18)
C111 C97 C98 C105 -1.9(3)
Ru4 C97 C98 C105 -123.80(19)
C96 C97 C98 Ru4 -62.80(13)
C111 C97 C98 Ru4 121.86(19)
O10 C94 C98 C97 174.91(17)
C95 C94 C98 C97 -8.9(2)
Ru4 C94 C98 C97 -63.17(12)
O10 C94 C98 C105 6.7(3)
C95 C94 C98 C105 -177.09(17)
Ru4 C94 C98 C105 128.66(19)
O10 C94 C98 Ru4 -121.92(18)
C95 C94 C98 Ru4 54.25(13)
C96 C95 C99 C104 -106.3(2)
C94 C95 C99 C104 95.9(2)
Ru4 C95 C99 C104 -11.6(3)
C96 C95 C99 C100 73.0(3)
C94 C95 C99 C100 -84.8(2)
Ru4 C95 C99 C100 167.77(16)
C104 C99 C100 C101 0.1(3)
C95 C99 C100 C101 -179.2(2)
C99 C100 C101 C102 -0.7(4)
C100 C101 C102 C103 0.2(4)
C101 C102 C103 C104 0.7(4)
C100 C99 C104 C103 0.8(3)
C95 C99 C104 C103 -179.84(19)
C102 C103 C104 C99 -1.3(3)
C97 C98 C105 C106 -115.5(2)
C94 C98 C105 C106 50.5(3)
Ru4 C98 C105 C106 152.58(15)
C97 C98 C105 C110 59.9(3)
C94 C98 C105 C110 -134.2(2)
Ru4 C98 C105 C110 -32.0(3)
C110 C105 C106 C107 -0.2(3)
C98 C105 C106 C107 175.30(18)
C105 C106 C107 C108 -0.2(3)
C106 C107 C108 C109 0.7(3)
C107 C108 C109 C110 -0.9(3)
C108 C109 C110 C105 0.4(3)
C106 C105 C110 C109 0.1(3)
C98 C105 C110 C109 -175.30(19)
C96 C97 C111 C116 41.1(3)
C98 C97 C111 C116 -144.29(19)
Ru4 C97 C111 C116 -49.7(2)
C96 C97 C111 C112 -134.9(2)
C98 C97 C111 C112 39.7(3)
Ru4 C97 C111 C112 134.29(16)
C116 C111 C112 C113 -0.7(3)
C97 C111 C112 C113 175.44(18)
C111 C112 C113 C114 -1.7(3)
C112 C113 C114 C115 2.3(3)
C113 C114 C115 C116 -0.6(3)
C114 C115 C116 C111 -1.7(3)
C112 C111 C116 C115 2.3(3)
C97 C111 C116 C115 -173.70(17)
C97 C96 C117 C122 -133.0(2)
C95 C96 C117 C122 58.6(3)
Ru4 C96 C117 C122 -38.6(3)
C97 C96 C117 C118 48.1(3)
C95 C96 C117 C118 -120.2(2)
Ru4 C96 C117 C118 142.61(16)
C122 C117 C118 C119 2.0(3)
C96 C117 C118 C119 -179.16(18)
C117 C118 C119 C120 0.8(3)
C118 C119 C120 C121 -2.7(3)
C119 C120 C121 C122 1.9(3)
C120 C121 C122 C117 0.8(3)
C118 C117 C122 C121 -2.7(3)
C96 C117 C122 C121 178.43(19)
